data_4342418
loop_
_publ_author_name
'Kovrugin, Vadim M.'
'Colmont, Marie'
'Terryn, Christine'
'Colis, Silviu'
'Siidra, Oleg I.'
'Krivovichev, Sergey V.'
'Mentr\'e, Olivier'

_publ_section_title
;
 pH Controlled Pathway and Systematic Hydrothermal Phase Diagram for
 Elaboration of Synthetic Lead Nickel Selenites.
;
_journal_issue 5
_journal_name_full 'Inorganic chemistry'
_journal_page_first 2425
_journal_paper_doi 10.1021/ic503055v
_journal_volume 54
_journal_year 2015
_chemical_formula_moiety 'Ni O6 Pb Se2'
_chemical_formula_sum 'Ni O6 Pb Se2'
_chemical_formula_weight 519.82
_chemical_name_systematic
;
 ?
;
_space_group_crystal_system orthorhombic
_space_group_IT_number 36
_space_group_name_Hall 'C 2c -2'
_space_group_name_H-M_alt 'C m c 21'
_symmetry_space_group_name_Hall 'C 2c -2'
_symmetry_space_group_name_H-M 'C m c 21'
_audit_creation_method SHELXL-97
_cell_angle_alpha 90
_cell_angle_beta 90
_cell_angle_gamma 90
_cell_formula_units_Z 4
_cell_length_a 5.4715(4)
_cell_length_b 9.1963(6)
_cell_length_c 11.4436(9)
_cell_measurement_reflns_used 2417
_cell_measurement_temperature 293(2)
_cell_measurement_theta_max 30.46
_cell_measurement_theta_min 3.56
_cell_volume 575.81(7)
_computing_cell_refinement 'Bruker SAINT'
_computing_data_collection 'Bruker APEX2'
_computing_data_reduction 'Bruker SAINT'
_computing_molecular_graphics 'ATOMS (Dowty, 2000)'
_computing_structure_refinement 'SHELXL-2013 (Sheldrick, 2013)'
_computing_structure_solution 'Superflip (Palatinus & Chapuis, 2007)'
_diffrn_ambient_temperature 293(2)
_diffrn_measured_fraction_theta_full 0.971
_diffrn_measured_fraction_theta_max 0.962
_diffrn_measurement_device_type 'Bruker APEX-II CCD'
_diffrn_measurement_method '\f and \w scans'
_diffrn_radiation_source 'fine-focus sealed tube'
_diffrn_radiation_type MoK\a
_diffrn_radiation_wavelength 0.71073
_diffrn_reflns_av_R_equivalents 0.0260
_diffrn_reflns_av_unetI/netI 0.0246
_diffrn_reflns_Laue_measured_fraction_full 0.971
_diffrn_reflns_Laue_measured_fraction_max 0.962
_diffrn_reflns_limit_h_max 6
_diffrn_reflns_limit_h_min -7
_diffrn_reflns_limit_k_max 12
_diffrn_reflns_limit_k_min -11
_diffrn_reflns_limit_l_max 13
_diffrn_reflns_limit_l_min -15
_diffrn_reflns_number 2345
_diffrn_reflns_point_group_measured_fraction_full 0.981
_diffrn_reflns_point_group_measured_fraction_max 0.972
_diffrn_reflns_theta_full 25.242
_diffrn_reflns_theta_max 27.945
_diffrn_reflns_theta_min 3.561
_exptl_absorpt_coefficient_mu 45.074
_exptl_absorpt_correction_T_max 0.7461
_exptl_absorpt_correction_T_min 0.4444
_exptl_absorpt_correction_type multi-scan
_exptl_absorpt_process_details 'Bruker SADABS'
_exptl_crystal_colour yellow
_exptl_crystal_density_diffrn 5.996
_exptl_crystal_description prism
_exptl_crystal_F_000 904
_exptl_crystal_size_max 0.17
_exptl_crystal_size_mid 0.14
_exptl_crystal_size_min 0.09
_refine_diff_density_max 1.310
_refine_diff_density_min -1.073
_refine_diff_density_rms 0.173
_refine_ls_abs_structure_details
;
 Refined as an inversion twin.
;
_refine_ls_abs_structure_Flack 0.403(9)
_refine_ls_extinction_coef 0.00091(14)
_refine_ls_extinction_expression Fc^*^=kFc[1+0.001xFc^2^\l^3^/sin(2\q)]^-1/4^
_refine_ls_extinction_method SHELXL
_refine_ls_goodness_of_fit_ref 1.109
_refine_ls_hydrogen_treatment undef
_refine_ls_matrix_type full
_refine_ls_number_parameters 57
_refine_ls_number_reflns 686
_refine_ls_number_restraints 1
_refine_ls_restrained_S_all 1.109
_refine_ls_R_factor_all 0.0142
_refine_ls_R_factor_gt 0.0141
_refine_ls_shift/su_max 0.000
_refine_ls_shift/su_mean 0.000
_refine_ls_structure_factor_coef Fsqd
_refine_ls_weighting_details 'w=1/[\s^2^(Fo^2^)+(0.0151P)^2^+1.0537P] where P=(Fo^2^+2Fc^2^)/3'
_refine_ls_weighting_scheme calc
_refine_ls_wR_factor_gt 0.0346
_refine_ls_wR_factor_ref 0.0346
_reflns_Friedel_coverage 0.922
_reflns_Friedel_fraction_full 0.993
_reflns_Friedel_fraction_max 0.983
_reflns_number_gt 683
_reflns_number_total 686
_reflns_threshold_expression 'I > 2\s(I)'
_cod_data_source_file ic503055v_si_003.cif
_cod_data_source_block shelx
_cod_depositor_comments 'Adding full bibliography for 4342415--4342418.cif.'
_cod_database_code 4342418
_shelx_space_group_comment
;
The symmetry employed for this shelxl refinement is uniquely defined
by the following loop, which should always be used as a source of
symmetry information in preference to the above space-group names.
They are only intended as comments.
;

loop_
_symmetry_equiv_pos_as_xyz
'x, y, z'
'-x, -y, z+1/2'
'-x, y, z'
'x, -y, z+1/2'
'x+1/2, y+1/2, z'
'-x+1/2, -y+1/2, z+1/2'
'-x+1/2, y+1/2, z'
'x+1/2, -y+1/2, z+1/2'

loop_
_atom_site_label
_atom_site_type_symbol
_atom_site_fract_x
_atom_site_fract_y
_atom_site_fract_z
_atom_site_U_iso_or_equiv
_atom_site_adp_type
_atom_site_occupancy
_atom_site_site_symmetry_order
_atom_site_calc_flag
_atom_site_refinement_flags_posn
_atom_site_refinement_flags_adp
_atom_site_refinement_flags_occupancy
Pb1 Pb 0.0000 0.17035(3) 0.39771(4) 0.01406(13) Uani 1 2 d S T P
Se1 Se 0.0000 0.17011(8) 0.05752(16) 0.0095(3) Uani 1 2 d S T P
Se2 Se 0.5000 -0.01334(9) 0.25160(9) 0.0089(2) Uani 1 2 d S T P
Ni1 Ni 0.0000 -0.16633(11) 0.21430(16) 0.0095(4) Uani 1 2 d S T P
O1 O 0.0000 0.0626(7) 0.1770(7) 0.0182(16) Uani 1 2 d S T P
O2 O 0.2457(10) 0.2795(7) 0.0827(4) 0.0161(12) Uani 1 1 d . . .
O3 O 0.5000 0.1516(8) 0.3192(7) 0.0160(17) Uani 1 2 d S T P
O4 O 0.7272(10) -0.1025(5) 0.3252(4) 0.0110(11) Uani 1 1 d . . .

loop_
_atom_site_aniso_label
_atom_site_aniso_U_11
_atom_site_aniso_U_22
_atom_site_aniso_U_33
_atom_site_aniso_U_23
_atom_site_aniso_U_13
_atom_site_aniso_U_12
Pb1 0.0183(2) 0.01208(17) 0.0118(2) 0.00092(15) 0.000 0.000
Se1 0.0092(6) 0.0117(4) 0.0076(5) -0.0010(3) 0.000 0.000
Se2 0.0109(6) 0.0074(4) 0.0085(5) 0.0000(3) 0.000 0.000
Ni1 0.0098(8) 0.0092(6) 0.0095(11) -0.0003(4) 0.000 0.000
O1 0.028(5) 0.013(3) 0.013(3) 0.004(3) 0.000 0.000
O2 0.010(3) 0.020(2) 0.018(3) 0.0002(16) 0.0006(19) -0.005(2)
O3 0.023(4) 0.009(3) 0.016(4) -0.001(2) 0.000 0.000
O4 0.006(3) 0.013(2) 0.014(3) 0.0046(15) -0.0001(16) 0.002(2)

loop_
_atom_type_symbol
_atom_type_description
_atom_type_scat_dispersion_real
_atom_type_scat_dispersion_imag
_atom_type_scat_source
O O 0.0106 0.0060 'International Tables Vol C Tables 4.2.6.8 and 6.1.1.4'
Ni Ni 0.3393 1.1124 'International Tables Vol C Tables 4.2.6.8 and 6.1.1.4'
Se Se -0.0929 2.2259 'International Tables Vol C Tables 4.2.6.8 and 6.1.1.4'
Pb Pb -3.3944 10.1111 'International Tables Vol C Tables 4.2.6.8 and 6.1.1.4'

loop_
_geom_angle_atom_site_label_1
_geom_angle_atom_site_label_2
_geom_angle_atom_site_label_3
_geom_angle
_geom_angle_site_symmetry_1
_geom_angle_site_symmetry_3
O4 Pb1 O4 57.9(2) 5_455 7
O4 Pb1 O2 81.87(17) 5_455 6
O4 Pb1 O2 112.43(18) 7 6
O4 Pb1 O2 112.43(18) 5_455 8_455
O4 Pb1 O2 81.87(17) 7 8_455
O2 Pb1 O2 65.4(2) 6 8_455
O4 Pb1 O1 89.78(15) 5_455 .
O4 Pb1 O1 89.78(15) 7 .
O2 Pb1 O1 146.18(13) 6 .
O2 Pb1 O1 146.18(13) 8_455 .
O1 Se1 O2 102.0(2) . .
O1 Se1 O2 102.0(2) . 3
O2 Se1 O2 104.2(4) . 3
O3 Se2 O4 101.7(2) . 3_655
O3 Se2 O4 101.7(2) . .
O4 Se2 O4 93.2(3) 3_655 .
O4 Ni1 O4 93.8(3) 3_655 1_455
O4 Ni1 O3 82.6(2) 3_655 5_445
O4 Ni1 O3 82.6(2) 1_455 5_445
O4 Ni1 O2 172.7(2) 3_655 5_445
O4 Ni1 O2 91.7(2) 1_455 5_445
O3 Ni1 O2 102.9(2) 5_445 5_445
O4 Ni1 O2 91.7(2) 3_655 7_545
O4 Ni1 O2 172.7(2) 1_455 7_545
O3 Ni1 O2 102.9(2) 5_445 7_545
O2 Ni1 O2 82.5(3) 5_445 7_545
O4 Ni1 O1 80.9(2) 3_655 .
O4 Ni1 O1 80.9(2) 1_455 .
O3 Ni1 O1 155.8(3) 5_445 .
O2 Ni1 O1 95.2(2) 5_445 .
O2 Ni1 O1 95.2(2) 7_545 .
Se1 O1 Ni1 137.3(4) . .
Se1 O1 Pb1 122.7(3) . .
Ni1 O1 Pb1 100.0(3) . .
Se1 O2 Ni1 141.3(3) . 5
Se1 O2 Pb1 113.1(2) . 6_554
Ni1 O2 Pb1 100.8(2) 5 6_554
Se2 O3 Ni1 117.3(4) . 5
Se2 O4 Ni1 111.3(2) . 1_655
Se2 O4 Pb1 101.4(2) . 5_545
Ni1 O4 Pb1 108.7(2) 1_655 5_545

loop_
_geom_bond_atom_site_label_1
_geom_bond_atom_site_label_2
_geom_bond_distance
_geom_bond_site_symmetry_2
Pb1 O4 2.569(5) 5_455
Pb1 O4 2.569(5) 7
Pb1 O2 2.575(5) 6
Pb1 O2 2.575(5) 8_455
Pb1 O1 2.713(8) .
Se1 O1 1.688(7) .
Se1 O2 1.703(5) .
Se1 O2 1.703(5) 3
Se2 O3 1.703(7) .
Se2 O4 1.710(5) 3_655
Se2 O4 1.710(5) .
Ni1 O4 2.045(5) 3_655
Ni1 O4 2.045(5) 1_455
Ni1 O3 2.061(8) 5_445
Ni1 O2 2.110(5) 5_445
Ni1 O2 2.110(5) 7_545
Ni1 O1 2.148(6) .
O2 Ni1 2.110(5) 5
O2 Pb1 2.575(5) 6_554
O3 Ni1 2.061(8) 5
O4 Ni1 2.045(5) 1_655
O4 Pb1 2.569(5) 5_545
